data_7124330
loop_
_publ_author_name
'Volla, Chandra MR'
'Singh, Anurag'
'Shukla, Rahul Kumar'

_publ_section_title
;
 Palladium-catalyzed Highly Diastereoslective Cascade Dihalogenation of
 Alkyne-tethered Cylcohexadienones via Umpolung of Palladium Enolate
;
_journal_name_full 'Chemical Communications'
_journal_paper_doi 10.1039/C9CC07164D
_journal_year 2019
_chemical_formula_moiety 'C17 H16 Br2 O2'
_chemical_formula_sum 'C17 H16 Br2 O2'
_chemical_formula_weight 412.12
_space_group_crystal_system monoclinic
_space_group_IT_number 14
_space_group_name_Hall '-P 2ybc'
_space_group_name_H-M_alt 'P 1 21/c 1'
_symmetry_space_group_name_Hall '-P 2ybc'
_symmetry_space_group_name_H-M 'P 1 21/c 1'
_atom_sites_solution_hydrogens geom
_atom_sites_solution_primary dual
_audit_creation_date 2019-06-18
_audit_creation_method
;
Olex2 1.2-ac3
(compiled 2017.08.10 svn.r3458 for OlexSys, GUI svn.r5381)
;
_audit_update_record
;
2019-06-18 deposited with the CCDC.    2019-10-14 downloaded from the CCDC.
;
_cell_angle_alpha 90
_cell_angle_beta 110.171(5)
_cell_angle_gamma 90
_cell_formula_units_Z 4
_cell_length_a 18.0534(7)
_cell_length_b 7.3013(3)
_cell_length_c 12.5575(6)
_cell_measurement_reflns_used 4408
_cell_measurement_temperature 150
_cell_measurement_theta_max 31.2660
_cell_measurement_theta_min 3.0330
_cell_volume 1553.73(13)
_computing_cell_refinement 'CrysAlisPro 1.171.39.46 (Rigaku OD, 2018)'
_computing_data_collection 'CrysAlisPro 1.171.39.46 (Rigaku OD, 2018)'
_computing_data_reduction 'CrysAlisPro 1.171.39.46 (Rigaku OD, 2018)'
_computing_molecular_graphics 'Olex2 (Dolomanov et al., 2009)'
_computing_publication_material 'Olex2 (Dolomanov et al., 2009)'
_computing_structure_refinement 'ShelXL (Sheldrick, 2015)'
_computing_structure_solution 'ShelXT (Sheldrick, 2015)'
_diffrn_ambient_temperature 150
_diffrn_detector 'CCD plate'
_diffrn_measured_fraction_theta_full 0.973
_diffrn_measured_fraction_theta_max 0.973
_diffrn_measurement_details
;
List of Runs (angles in degrees, time in seconds):

  # Type    Start    End  Width  t~exp~   \w     \q     \k     \f   Frames
#--------------------------------------------------------------------------
  1  \w   -110.00  57.50   0.50    8.00    --  -20.00   0.00  36.00  335
;
_diffrn_measurement_device 'abstract diffractometer'
_diffrn_measurement_device_type 'dtrek-CrysAlisPro-abstract goniometer imported rigaku-d*trek images'
_diffrn_measurement_method '\w scans'
_diffrn_orient_matrix_type 'CrysAlisPro convention (1999,Acta A55,543-557)'
_diffrn_orient_matrix_UB_11 0.0000811000
_diffrn_orient_matrix_UB_12 -0.0437127000
_diffrn_orient_matrix_UB_13 -0.0504013000
_diffrn_orient_matrix_UB_21 0.0407008000
_diffrn_orient_matrix_UB_22 0.0202746000
_diffrn_orient_matrix_UB_23 0.0143498000
_diffrn_orient_matrix_UB_31 0.0097491000
_diffrn_orient_matrix_UB_32 -0.0843495000
_diffrn_orient_matrix_UB_33 0.0295921000
_diffrn_radiation_monochromator graphite
_diffrn_radiation_probe x-ray
_diffrn_radiation_type MoK\a
_diffrn_radiation_wavelength 0.71073
_diffrn_reflns_av_R_equivalents 0.0299
_diffrn_reflns_av_unetI/netI 0.0364
_diffrn_reflns_Laue_measured_fraction_full 0.973
_diffrn_reflns_Laue_measured_fraction_max 0.973
_diffrn_reflns_limit_h_max 15
_diffrn_reflns_limit_h_min -21
_diffrn_reflns_limit_k_max 6
_diffrn_reflns_limit_k_min -8
_diffrn_reflns_limit_l_max 12
_diffrn_reflns_limit_l_min -14
_diffrn_reflns_number 4722
_diffrn_reflns_point_group_measured_fraction_full 0.973
_diffrn_reflns_point_group_measured_fraction_max 0.973
_diffrn_reflns_theta_full 24.999
_diffrn_reflns_theta_max 24.999
_diffrn_reflns_theta_min 2.404
_diffrn_source 'fine-focus sealed X-ray tube'
_diffrn_source_type 'Enhance (Mo) X-ray Source'
_exptl_absorpt_coefficient_mu 5.219
_exptl_absorpt_correction_T_max 1.00000
_exptl_absorpt_correction_T_min 0.68504
_exptl_absorpt_correction_type multi-scan
_exptl_absorpt_process_details
;
CrysAlisPro 1.171.39.46 (Rigaku Oxford Diffraction, 2018)
Empirical absorption correction using spherical harmonics,
 implemented in SCALE3 ABSPACK scaling algorithm.
;
_exptl_crystal_colour colourless
_exptl_crystal_colour_primary colourless
_exptl_crystal_density_diffrn 1.762
_exptl_crystal_description block
_exptl_crystal_F_000 816
_exptl_crystal_size_max 0.22
_exptl_crystal_size_mid 0.18
_exptl_crystal_size_min 0.045
_refine_diff_density_max 0.380
_refine_diff_density_min -0.415
_refine_diff_density_rms 0.090
_refine_ls_extinction_method none
_refine_ls_goodness_of_fit_ref 1.046
_refine_ls_hydrogen_treatment constr
_refine_ls_matrix_type full
_refine_ls_number_parameters 192
_refine_ls_number_reflns 2662
_refine_ls_number_restraints 0
_refine_ls_restrained_S_all 1.046
_refine_ls_R_factor_all 0.0329
_refine_ls_R_factor_gt 0.0262
_refine_ls_shift/su_max 0.001
_refine_ls_shift/su_mean 0.000
_refine_ls_structure_factor_coef Fsqd
_refine_ls_weighting_details 'w=1/[\s^2^(Fo^2^)+(0.0329P)^2^+0.8117P] where P=(Fo^2^+2Fc^2^)/3'
_refine_ls_weighting_scheme calc
_refine_ls_wR_factor_gt 0.0604
_refine_ls_wR_factor_ref 0.0630
_reflns_Friedel_coverage 0.000
_reflns_number_gt 2400
_reflns_number_total 2662
_reflns_threshold_expression 'I > 2\s(I)'
_cod_data_source_file c9cc07164d2.cif
_cod_data_source_block cmrv-as-252_mo
_cod_original_cell_volume 1553.72(12)
_cod_database_code 7124330
_shelx_shelxl_version_number 2014/7
_shelx_space_group_comment
;
The symmetry employed for this shelxl refinement is uniquely defined
by the following loop, which should always be used as a source of
symmetry information in preference to the above space-group names.
They are only intended as comments.
;
_shelx_estimated_absorpt_t_max 0.799
_shelx_estimated_absorpt_t_min 0.393
_reflns_odcompleteness_completeness 83.58
_reflns_odcompleteness_iscentric 1
_reflns_odcompleteness_theta 31.05
_olex2_refinement_description
;
1. Fixed Uiso
 At 1.2 times of:
  All C(H) groups, All C(H,H) groups
 At 1.5 times of:
  All C(H,H,H) groups
2.a Ternary CH refined with riding coordinates:
 C17(H17), C11(H11)
2.b Secondary CH2 refined with riding coordinates:
 C10(H10A,H10B)
2.c Aromatic/amide H refined with riding coordinates:
 C4(H4), C3(H3), C6(H6), C15(H15), C7(H7), C14(H14)
2.d Idealised Me refined as rotating group:
 C13(H13A,H13B,H13C), C1(H1A,H1B,H1C)
;
_olex2_submission_special_instructions 'No special instructions were received'
_oxdiff_exptl_absorpt_empirical_details
;
Empirical correction (ABSPACK) includes:
- Absorption correction using spherical harmonics
- Frame scaling
- Detector area scaling
;
_oxdiff_exptl_absorpt_empirical_full_max 1.610
_oxdiff_exptl_absorpt_empirical_full_min 0.861

loop_
_space_group_symop_operation_xyz
'x, y, z'
'-x, y+1/2, -z+1/2'
'-x, -y, -z'
'x, -y-1/2, z-1/2'

loop_
_atom_site_label
_atom_site_type_symbol
_atom_site_fract_x
_atom_site_fract_y
_atom_site_fract_z
_atom_site_U_iso_or_equiv
_atom_site_adp_type
_atom_site_occupancy
_atom_site_site_symmetry_order
_atom_site_calc_flag
_atom_site_refinement_flags_posn
Br2 Br 0.95697(2) 0.83124(4) 0.35914(2) 0.02695(10) Uani 1 1 d .
Br1 Br 0.69871(2) 0.93658(4) 0.12130(2) 0.02722(11) Uani 1 1 d .
O1 O 0.77106(12) 0.3230(2) 0.29074(16) 0.0259(5) Uani 1 1 d .
O2 O 0.85357(14) 0.8977(3) 0.53770(18) 0.0381(6) Uani 1 1 d .
C17 C 0.84835(15) 0.7898(4) 0.3569(2) 0.0201(6) Uani 1 1 d .
H17 H 0.8163 0.9024 0.3271 0.024 Uiso 1 1 calc R
C11 C 0.81088(16) 0.6288(4) 0.2795(2) 0.0195(6) Uani 1 1 d .
H11 H 0.8214 0.6423 0.2068 0.023 Uiso 1 1 calc R
C9 C 0.72216(16) 0.6175(4) 0.2530(2) 0.0182(6) Uani 1 1 d .
C4 C 0.52839(17) 0.7449(4) 0.0485(2) 0.0241(6) Uani 1 1 d .
H4 H 0.5476 0.7999 -0.0055 0.029 Uiso 1 1 calc R
C3 C 0.44915(17) 0.7043(4) 0.0189(2) 0.0255(6) Uani 1 1 d .
H3 H 0.4149 0.7307 -0.0560 0.031 Uiso 1 1 calc R
C5 C 0.58063(16) 0.7053(4) 0.1576(2) 0.0197(6) Uani 1 1 d .
C8 C 0.66654(16) 0.7287(4) 0.1884(2) 0.0193(6) Uani 1 1 d .
C16 C 0.85729(16) 0.7654(4) 0.4804(2) 0.0250(6) Uani 1 1 d .
C2 C 0.41799(17) 0.6261(4) 0.0949(3) 0.0258(7) Uani 1 1 d .
C10 C 0.70632(17) 0.4321(4) 0.2948(2) 0.0230(6) Uani 1 1 d .
H10A H 0.7056 0.4402 0.3731 0.028 Uiso 1 1 calc R
H10B H 0.6554 0.3812 0.2447 0.028 Uiso 1 1 calc R
C6 C 0.54910(17) 0.6352(4) 0.2361(2) 0.0247(6) Uani 1 1 d .
H6 H 0.5829 0.6133 0.3119 0.030 Uiso 1 1 calc R
C15 C 0.87214(17) 0.5794(4) 0.5257(2) 0.0282(7) Uani 1 1 d .
H15 H 0.8869 0.5612 0.6052 0.034 Uiso 1 1 calc R
C7 C 0.46950(18) 0.5970(4) 0.2053(3) 0.0267(7) Uani 1 1 d .
H7 H 0.4495 0.5499 0.2605 0.032 Uiso 1 1 calc R
C12 C 0.84044(16) 0.4381(4) 0.3311(2) 0.0220(6) Uani 1 1 d .
C13 C 0.9021(2) 0.3529(4) 0.2903(3) 0.0340(7) Uani 1 1 d .
H13A H 0.9149 0.2298 0.3225 0.051 Uiso 1 1 calc GR
H13B H 0.9499 0.4288 0.3146 0.051 Uiso 1 1 calc GR
H13C H 0.8817 0.3450 0.2073 0.051 Uiso 1 1 calc GR
C1 C 0.33283(18) 0.5672(4) 0.0591(3) 0.0363(8) Uani 1 1 d .
H1A H 0.3008 0.6446 -0.0037 0.054 Uiso 1 1 calc GR
H1B H 0.3141 0.5797 0.1233 0.054 Uiso 1 1 calc GR
H1C H 0.3282 0.4391 0.0343 0.054 Uiso 1 1 calc GR
C14 C 0.86561(17) 0.4343(4) 0.4584(2) 0.0278(7) Uani 1 1 d .
H14 H 0.8780 0.3181 0.4942 0.033 Uiso 1 1 calc R

loop_
_atom_site_aniso_label
_atom_site_aniso_U_11
_atom_site_aniso_U_22
_atom_site_aniso_U_33
_atom_site_aniso_U_23
_atom_site_aniso_U_13
_atom_site_aniso_U_12
Br2 0.01923(16) 0.03273(19) 0.02828(17) 0.00226(12) 0.00739(13) -0.00069(12)
Br1 0.02450(17) 0.02392(17) 0.03161(18) 0.01042(12) 0.00759(13) 0.00038(11)
O1 0.0269(11) 0.0197(10) 0.0288(11) 0.0013(8) 0.0068(9) 0.0023(8)
O2 0.0453(14) 0.0436(13) 0.0274(12) -0.0118(10) 0.0152(11) -0.0012(11)
C17 0.0133(13) 0.0251(14) 0.0205(13) -0.0003(12) 0.0042(11) 0.0021(11)
C11 0.0211(15) 0.0217(14) 0.0161(13) 0.0008(11) 0.0070(12) 0.0020(11)
C9 0.0214(15) 0.0184(13) 0.0146(13) -0.0023(11) 0.0060(11) -0.0011(11)
C4 0.0240(15) 0.0228(15) 0.0250(14) 0.0011(12) 0.0080(12) 0.0036(12)
C3 0.0231(15) 0.0221(15) 0.0261(15) -0.0012(12) 0.0019(13) 0.0070(12)
C5 0.0221(14) 0.0136(13) 0.0236(14) -0.0011(11) 0.0080(12) 0.0022(11)
C8 0.0242(15) 0.0177(13) 0.0164(13) 0.0011(11) 0.0076(11) -0.0016(11)
C16 0.0148(14) 0.0388(17) 0.0203(14) -0.0052(14) 0.0046(11) 0.0001(12)
C2 0.0223(15) 0.0161(14) 0.0382(17) -0.0088(13) 0.0095(14) 0.0012(11)
C10 0.0225(15) 0.0218(15) 0.0221(14) 0.0052(11) 0.0043(12) 0.0014(11)
C6 0.0264(16) 0.0233(15) 0.0237(15) -0.0005(12) 0.0078(13) -0.0003(12)
C15 0.0235(16) 0.0420(19) 0.0166(14) 0.0064(13) 0.0035(12) 0.0029(13)
C7 0.0291(17) 0.0212(15) 0.0359(17) -0.0003(13) 0.0188(14) 0.0000(12)
C12 0.0225(15) 0.0208(14) 0.0210(14) 0.0013(11) 0.0053(12) 0.0022(11)
C13 0.0372(19) 0.0281(17) 0.0405(18) 0.0028(14) 0.0181(15) 0.0097(14)
C1 0.0250(17) 0.0323(18) 0.052(2) -0.0146(15) 0.0132(15) -0.0040(13)
C14 0.0241(16) 0.0329(17) 0.0233(15) 0.0129(13) 0.0041(13) 0.0073(13)

loop_
_atom_type_symbol
_atom_type_description
_atom_type_scat_dispersion_real
_atom_type_scat_dispersion_imag
_atom_type_scat_source
C C 0.0033 0.0016 'International Tables Vol C Tables 4.2.6.8 and 6.1.1.4'
H H 0.0000 0.0000 'International Tables Vol C Tables 4.2.6.8 and 6.1.1.4'
Br Br -0.2901 2.4595 'International Tables Vol C Tables 4.2.6.8 and 6.1.1.4'
O O 0.0106 0.0060 'International Tables Vol C Tables 4.2.6.8 and 6.1.1.4'

loop_
_geom_angle_atom_site_label_1
_geom_angle_atom_site_label_2
_geom_angle_atom_site_label_3
_geom_angle
C10 O1 C12 106.49(19)
C11 C17 Br2 110.30(18)
C16 C17 Br2 104.40(17)
C16 C17 C11 115.4(2)
C17 C11 C12 114.4(2)
C9 C11 C17 112.5(2)
C9 C11 C12 103.1(2)
C8 C9 C11 128.1(2)
C8 C9 C10 124.4(2)
C10 C9 C11 106.5(2)
C3 C4 C5 120.3(3)
C4 C3 C2 122.1(3)
C4 C5 C8 121.8(3)
C6 C5 C4 117.8(3)
C6 C5 C8 120.4(2)
C9 C8 Br1 118.1(2)
C9 C8 C5 126.5(2)
C5 C8 Br1 115.25(18)
O2 C16 C17 120.2(3)
O2 C16 C15 123.1(3)
C15 C16 C17 116.6(2)
C3 C2 C7 117.2(3)
C3 C2 C1 121.7(3)
C7 C2 C1 121.0(3)
O1 C10 C9 103.4(2)
C7 C6 C5 121.0(3)
C14 C15 C16 121.9(3)
C6 C7 C2 121.4(3)
O1 C12 C11 104.1(2)
O1 C12 C13 107.0(2)
O1 C12 C14 105.6(2)
C13 C12 C11 114.5(2)
C14 C12 C11 113.3(2)
C14 C12 C13 111.4(2)
C15 C14 C12 125.9(3)

loop_
_geom_bond_atom_site_label_1
_geom_bond_atom_site_label_2
_geom_bond_distance
Br2 C17 1.975(3)
Br1 C8 1.921(3)
O1 C10 1.430(3)
O1 C12 1.447(3)
O2 C16 1.220(4)
C17 C11 1.526(4)
C17 C16 1.514(4)
C11 C9 1.522(4)
C11 C12 1.551(4)
C9 C8 1.328(4)
C9 C10 1.514(4)
C4 C3 1.381(4)
C4 C5 1.400(4)
C3 C2 1.387(4)
C5 C8 1.473(4)
C5 C6 1.395(4)
C16 C15 1.461(4)
C2 C7 1.394(4)
C2 C1 1.508(4)
C6 C7 1.382(4)
C15 C14 1.334(4)
C12 C13 1.511(4)
C12 C14 1.504(4)
